data_2220439
loop_
_publ_author_name
'Sousa, Carlos A. D.'
'Vale, M. Lu\'isa C.'
'Rodr\'iguez-Borges, Jos\'e E.'
'Garcia-Mera, Xerardo'

_publ_section_title
;Methyl
 2-diphenylphosphoryloxy-2-azabicyclo[2.2.1]hept-5-ene-3-<i>exo</i>-carboxylate
;
_journal_issue 1
_journal_name_full 'Acta Crystallographica Section E'
_journal_page_first o188
_journal_paper_doi 10.1107/S160053680804292X
_journal_volume 65
_journal_year 2009
_chemical_formula_iupac 'C20 H20 N O4 P'
_chemical_formula_moiety 'C20 H20 N O4 P'
_chemical_formula_sum 'C20 H20 N O4 P'
_chemical_formula_weight 369.34
_chemical_name_systematic
;Methyl 2-diphenylphosphoryloxy-2-azabicyclo[2.2.1]hept-5-ene-3-<i>exo</i>-
carboxylate
;
_space_group_IT_number 14
_symmetry_cell_setting monoclinic
_symmetry_space_group_name_Hall '-P 2ybc'
_symmetry_space_group_name_H-M 'P 1 21/c 1'
_atom_sites_solution_hydrogens geom
_atom_sites_solution_primary direct
_atom_sites_solution_secondary difmap
_audit_conform_dict_name cif_core.dic
_audit_conform_dict_version 2.3
_audit_creation_method 'WinGX routine CIF_UPDATE'
_cell_angle_alpha 90
_cell_angle_beta 97.1810(10)
_cell_angle_gamma 90
_cell_formula_units_Z 4
_cell_length_a 18.4223(6)
_cell_length_b 8.5522(3)
_cell_length_c 11.6022(4)
_cell_measurement_reflns_used 1953
_cell_measurement_temperature 100(2)
_cell_measurement_theta_max 25.94
_cell_measurement_theta_min 3.09
_cell_volume 1813.60(11)
_computing_cell_refinement 'SAINT (Bruker, 2006)'
_computing_data_collection 'APEX2 (Bruker, 2006)'
_computing_data_reduction 'SAINT (Bruker, 2006)'
_computing_molecular_graphics 'Ortep-3 for Windows (Farrugia, 1997) and PLATON  (Spek, 2003)'
_computing_publication_material 'WinGX publication routines (Farrugia, 1999)'
_computing_structure_refinement 'SHELXL97 (Sheldrick, 2008)'
_computing_structure_solution 'SIR97 (Altomare <i>et al.</i>,  1997)'
_diffrn_ambient_temperature 100(2)
_diffrn_measured_fraction_theta_full 0.999
_diffrn_measured_fraction_theta_max 0.999
_diffrn_measurement_device_type 'Bruker ApexII CCD area-detector'
_diffrn_measurement_method 'phi and omega scans'
_diffrn_radiation_monochromator graphite
_diffrn_radiation_source 'sealed tube'
_diffrn_radiation_type MoK\a
_diffrn_radiation_wavelength 0.71073
_diffrn_reflns_av_R_equivalents 0.0326
_diffrn_reflns_limit_h_max 22
_diffrn_reflns_limit_h_min -23
_diffrn_reflns_limit_k_max 10
_diffrn_reflns_limit_k_min 0
_diffrn_reflns_limit_l_max 14
_diffrn_reflns_limit_l_min 0
_diffrn_reflns_number 14828
_diffrn_reflns_theta_full 26.39
_diffrn_reflns_theta_max 26.39
_diffrn_reflns_theta_min 2.23
_exptl_absorpt_coefficient_mu 0.177
_exptl_absorpt_correction_T_max 0.940
_exptl_absorpt_correction_T_min 0.8706
_exptl_absorpt_correction_type multi-scan
_exptl_absorpt_process_details '(SADABS; Bruker, 2006)'
_exptl_crystal_colour colourless
_exptl_crystal_density_diffrn 1.353
_exptl_crystal_density_method 'not measured'
_exptl_crystal_description prism
_exptl_crystal_F_000 776
_exptl_crystal_size_max 0.37
_exptl_crystal_size_mid 0.34
_exptl_crystal_size_min 0.34
_refine_diff_density_max 0.285
_refine_diff_density_min -0.408
_refine_ls_extinction_method none
_refine_ls_goodness_of_fit_ref 1.053
_refine_ls_hydrogen_treatment constr
_refine_ls_matrix_type full
_refine_ls_number_parameters 236
_refine_ls_number_reflns 3717
_refine_ls_number_restraints 0
_refine_ls_restrained_S_all 1.053
_refine_ls_R_factor_all 0.0432
_refine_ls_R_factor_gt 0.0351
_refine_ls_shift/su_max 0.001
_refine_ls_shift/su_mean 0
_refine_ls_structure_factor_coef Fsqd
_refine_ls_weighting_details 'calc w=1/[\s^2^(Fo^2^)+(0.0429P)^2^+0.8843P] where P=(Fo^2^+2Fc^2^)/3'
_refine_ls_weighting_scheme calc
_refine_ls_wR_factor_gt 0.0858
_refine_ls_wR_factor_ref 0.091
_reflns_number_gt 3172
_reflns_number_total 3717
_reflns_threshold_expression >2sigma(I)
_cod_data_source_file bx2188.cif
_cod_data_source_block I
_cod_original_sg_symbol_H-M 'P 21/c'
_cod_database_code 2220439
_cod_database_fobs_code 2220439

loop_
_symmetry_equiv_pos_as_xyz
'x, y, z'
'-x, y+1/2, -z+1/2'
'-x, -y, -z'
'x, -y-1/2, z-1/2'

loop_
_atom_site_type_symbol
_atom_site_label
_atom_site_fract_x
_atom_site_fract_y
_atom_site_fract_z
_atom_site_U_iso_or_equiv
_atom_site_adp_type
_atom_site_calc_flag
_atom_site_refinement_flags
_atom_site_occupancy
_atom_site_disorder_assembly
_atom_site_disorder_group
C C1 0.04005(8) 0.24766(17) 0.08174(13) 0.0156(3) Uani d . 1 . .
H H1A -0.005 0.3099 0.0614 0.019 Uiso calc R 1 . .
H H1B 0.0318 0.1646 0.1381 0.019 Uiso calc R 1 . .
C C2 0.10739(8) 0.34831(17) 0.12086(13) 0.0140(3) Uani d . 1 . .
H H2 0.1038 0.4159 0.1902 0.017 Uiso calc R 1 . .
C C3 0.11615(8) 0.43459(18) 0.00937(13) 0.0157(3) Uani d . 1 . .
H H3 0.1328 0.539 0.003 0.019 Uiso calc R 1 . .
C C4 0.09614(8) 0.33679(18) -0.07788(13) 0.0170(3) Uani d . 1 . .
H H4 0.0965 0.358 -0.1582 0.02 Uiso calc R 1 . .
C C5 0.07271(8) 0.18529(18) -0.02579(13) 0.0152(3) Uani d . 1 . .
H H5 0.0408 0.1144 -0.0788 0.018 Uiso calc R 1 . .
C C6 0.14566(8) 0.11298(17) 0.03659(12) 0.0124(3) Uani d . 1 . .
H H6 0.1849 0.1189 -0.0155 0.015 Uiso calc R 1 . .
C C7 0.13407(7) -0.05517(17) 0.07081(12) 0.0126(3) Uani d . 1 . .
C C8 0.10791(9) -0.23359(18) 0.21479(14) 0.0188(3) Uani d . 1 . .
H H8A 0.0638 -0.2759 0.1694 0.028 Uiso calc R 1 . .
H H8B 0.1021 -0.2364 0.2976 0.028 Uiso calc R 1 . .
H H8C 0.1503 -0.2968 0.201 0.028 Uiso calc R 1 . .
C C9 0.37374(8) 0.32042(17) 0.19955(13) 0.0135(3) Uani d . 1 . .
C C10 0.39313(8) 0.28107(18) 0.09030(13) 0.0156(3) Uani d . 1 . .
H H10 0.3592 0.2281 0.0353 0.019 Uiso calc R 1 . .
C C11 0.46227(8) 0.31986(19) 0.06275(14) 0.0196(3) Uani d . 1 . .
H H11 0.4758 0.2923 -0.011 0.024 Uiso calc R 1 . .
C C12 0.51155(8) 0.3985(2) 0.14240(15) 0.0220(4) Uani d . 1 . .
H H12 0.559 0.4232 0.1236 0.026 Uiso calc R 1 . .
C C13 0.49180(9) 0.4412(2) 0.24924(15) 0.0228(4) Uani d . 1 . .
H H13 0.5253 0.4974 0.3029 0.027 Uiso calc R 1 . .
C C14 0.42326(8) 0.40209(18) 0.27826(14) 0.0180(3) Uani d . 1 . .
H H14 0.41 0.431 0.3519 0.022 Uiso calc R 1 . .
C C15 0.29184(7) 0.05353(17) 0.27096(13) 0.0125(3) Uani d . 1 . .
C C16 0.31090(8) -0.05303(18) 0.18853(13) 0.0156(3) Uani d . 1 . .
H H16 0.3218 -0.017 0.1151 0.019 Uiso calc R 1 . .
C C17 0.31393(9) -0.21192(18) 0.21417(14) 0.0190(3) Uani d . 1 . .
H H17 0.3284 -0.2841 0.1591 0.023 Uiso calc R 1 . .
C C18 0.29590(8) -0.26536(18) 0.31971(15) 0.0200(3) Uani d . 1 . .
H H18 0.2972 -0.3742 0.3364 0.024 Uiso calc R 1 . .
C C19 0.27594(8) -0.16006(19) 0.40103(14) 0.0185(3) Uani d . 1 . .
H H19 0.2629 -0.197 0.4729 0.022 Uiso calc R 1 . .
C C20 0.27503(8) -0.00078(18) 0.37771(13) 0.0149(3) Uani d . 1 . .
H H20 0.2629 0.0713 0.4346 0.018 Uiso calc R 1 . .
N N1 0.16332(6) 0.21932(14) 0.13812(11) 0.0116(3) Uani d . 1 . .
O O1 0.11889(6) -0.07336(12) 0.17981(9) 0.0166(2) Uani d . 1 . .
O O2 0.13582(6) -0.16137(12) 0.00278(9) 0.0190(2) Uani d . 1 . .
O O3 0.23563(5) 0.28855(12) 0.12671(9) 0.0131(2) Uani d . 1 . .
O O4 0.27071(6) 0.34776(12) 0.34900(9) 0.0158(2) Uani d . 1 . .
P P1 0.288697(19) 0.26111(4) 0.24650(3) 0.01112(11) Uani d . 1 . .

loop_
_atom_site_aniso_label
_atom_site_aniso_U_11
_atom_site_aniso_U_22
_atom_site_aniso_U_33
_atom_site_aniso_U_12
_atom_site_aniso_U_13
_atom_site_aniso_U_23
C1 0.0105(7) 0.0152(8) 0.0210(8) 0.0011(6) 0.0016(6) 0.0022(6)
C2 0.0121(7) 0.0126(7) 0.0175(7) 0.0026(6) 0.0025(6) -0.0004(6)
C3 0.0118(7) 0.0132(7) 0.0218(8) 0.0026(6) 0.0016(6) 0.0041(6)
C4 0.0154(7) 0.0179(8) 0.0172(7) 0.0029(6) 0.0000(6) 0.0060(6)
C5 0.0130(7) 0.0149(8) 0.0167(7) -0.0011(6) -0.0020(6) 0.0021(6)
C6 0.0112(7) 0.0123(7) 0.0135(7) -0.0005(6) 0.0008(5) 0.0000(6)
C7 0.0081(6) 0.0149(7) 0.0145(7) 0.0003(6) -0.0001(5) -0.0004(6)
C8 0.0206(8) 0.0145(8) 0.0209(8) -0.0045(6) 0.0010(6) 0.0058(6)
C9 0.0106(7) 0.0116(7) 0.0180(7) 0.0001(6) 0.0005(6) 0.0035(6)
C10 0.0133(7) 0.0161(8) 0.0169(7) -0.0018(6) -0.0003(6) 0.0041(6)
C11 0.0170(8) 0.0232(8) 0.0192(8) 0.0001(6) 0.0047(6) 0.0046(6)
C12 0.0131(7) 0.0242(9) 0.0289(9) -0.0026(6) 0.0031(6) 0.0075(7)
C13 0.0152(8) 0.0235(9) 0.0283(9) -0.0056(7) -0.0031(7) -0.0009(7)
C14 0.0157(7) 0.0174(8) 0.0205(8) -0.0009(6) 0.0002(6) -0.0009(6)
C15 0.0086(7) 0.0114(7) 0.0165(7) -0.0001(5) -0.0021(5) 0.0011(6)
C16 0.0139(7) 0.0163(8) 0.0162(7) 0.0004(6) 0.0008(6) 0.0004(6)
C17 0.0188(8) 0.0145(8) 0.0226(8) 0.0031(6) -0.0022(6) -0.0060(6)
C18 0.0166(8) 0.0120(8) 0.0296(9) -0.0001(6) -0.0043(7) 0.0042(7)
C19 0.0151(7) 0.0198(8) 0.0202(8) -0.0022(6) 0.0002(6) 0.0068(6)
C20 0.0121(7) 0.0154(8) 0.0169(7) -0.0008(6) 0.0008(6) -0.0007(6)
N1 0.0071(6) 0.0117(6) 0.0161(6) -0.0022(5) 0.0017(5) -0.0004(5)
O1 0.0224(6) 0.0119(5) 0.0163(5) -0.0032(4) 0.0049(4) 0.0011(4)
O2 0.0245(6) 0.0139(6) 0.0189(6) -0.0012(4) 0.0038(5) -0.0031(5)
O3 0.0079(5) 0.0142(5) 0.0168(5) -0.0033(4) 0.0003(4) 0.0029(4)
O4 0.0165(5) 0.0135(5) 0.0177(5) -0.0003(4) 0.0030(4) -0.0014(4)
P1 0.00981(19) 0.01024(19) 0.0131(2) -0.00066(14) 0.00083(14) 0.00053(14)

loop_
_atom_type_symbol
_atom_type_description
_atom_type_scat_dispersion_real
_atom_type_scat_dispersion_imag
_atom_type_scat_source
C C 0.0033 0.0016 'International Tables Vol C Tables 4.2.6.8 and 6.1.1.4'
H H 0 0 'International Tables Vol C Tables 4.2.6.8 and 6.1.1.4'
N N 0.0061 0.0033 'International Tables Vol C Tables 4.2.6.8 and 6.1.1.4'
O O 0.0106 0.006 'International Tables Vol C Tables 4.2.6.8 and 6.1.1.4'
P P 0.1023 0.0942 'International Tables Vol C Tables 4.2.6.8 and 6.1.1.4'

loop_
_geom_angle_atom_site_label_1
_geom_angle_atom_site_label_2
_geom_angle_atom_site_label_3
_geom_angle_site_symmetry_1
_geom_angle_site_symmetry_3
_geom_angle
_geom_angle_publ_flag
C2 C1 C5 . . 92.89(11) ?
C2 C1 H1A . . 113.1 ?
C5 C1 H1A . . 113.1 ?
C2 C1 H1B . . 113.1 ?
C5 C1 H1B . . 113.1 ?
H1A C1 H1B . . 110.5 ?
N1 C2 C3 . . 109.04(11) ?
N1 C2 C1 . . 98.23(11) ?
C3 C2 C1 . . 100.92(12) ?
N1 C2 H2 . . 115.5 ?
C3 C2 H2 . . 115.5 ?
C1 C2 H2 . . 115.5 ?
C4 C3 C2 . . 107.14(13) ?
C4 C3 H3 . . 126.4 ?
C2 C3 H3 . . 126.4 ?
C3 C4 C5 . . 107.46(13) ?
C3 C4 H4 . . 126.3 ?
C5 C4 H4 . . 126.3 ?
C4 C5 C1 . . 100.71(12) ?
C4 C5 C6 . . 104.50(12) ?
C1 C5 C6 . . 99.25(11) ?
C4 C5 H5 . . 116.6 ?
C1 C5 H5 . . 116.6 ?
C6 C5 H5 . . 116.6 ?
N1 C6 C7 . . 113.33(11) ?
N1 C6 C5 . . 102.32(11) ?
C7 C6 C5 . . 110.74(12) ?
N1 C6 H6 . . 110.1 ?
C7 C6 H6 . . 110.1 ?
C5 C6 H6 . . 110.1 ?
O2 C7 O1 . . 123.83(14) ?
O2 C7 C6 . . 121.82(13) ?
O1 C7 C6 . . 114.29(12) ?
O1 C8 H8A . . 109.5 ?
O1 C8 H8B . . 109.5 ?
H8A C8 H8B . . 109.5 ?
O1 C8 H8C . . 109.5 ?
H8A C8 H8C . . 109.5 ?
H8B C8 H8C . . 109.5 ?
C14 C9 C10 . . 119.54(13) ?
C14 C9 P1 . . 117.84(12) ?
C10 C9 P1 . . 122.54(11) ?
C11 C10 C9 . . 119.67(14) ?
C11 C10 H10 . . 120.2 ?
C9 C10 H10 . . 120.2 ?
C12 C11 C10 . . 120.30(15) ?
C12 C11 H11 . . 119.8 ?
C10 C11 H11 . . 119.8 ?
C13 C12 C11 . . 120.11(14) ?
C13 C12 H12 . . 119.9 ?
C11 C12 H12 . . 119.9 ?
C12 C13 C14 . . 120.20(15) ?
C12 C13 H13 . . 119.9 ?
C14 C13 H13 . . 119.9 ?
C13 C14 C9 . . 120.14(15) ?
C13 C14 H14 . . 119.9 ?
C9 C14 H14 . . 119.9 ?
C20 C15 C16 . . 119.59(14) ?
C20 C15 P1 . . 117.59(11) ?
C16 C15 P1 . . 122.82(11) ?
C17 C16 C15 . . 119.85(14) ?
C17 C16 H16 . . 120.1 ?
C15 C16 H16 . . 120.1 ?
C18 C17 C16 . . 120.24(15) ?
C18 C17 H17 . . 119.9 ?
C16 C17 H17 . . 119.9 ?
C17 C18 C19 . . 120.02(14) ?
C17 C18 H18 . . 120 ?
C19 C18 H18 . . 120 ?
C18 C19 C20 . . 120.14(15) ?
C18 C19 H19 . . 119.9 ?
C20 C19 H19 . . 119.9 ?
C19 C20 C15 . . 120.11(14) ?
C19 C20 H20 . . 119.9 ?
C15 C20 H20 . . 119.9 ?
O3 N1 C6 . . 106.47(10) ?
O3 N1 C2 . . 107.69(10) ?
C6 N1 C2 . . 105.28(11) ?
C7 O1 C8 . . 115.30(12) ?
N1 O3 P1 . . 108.68(8) ?
O4 P1 O3 . . 116.67(6) ?
O4 P1 C9 . . 113.30(7) ?
O3 P1 C9 . . 98.94(6) ?
O4 P1 C15 . . 112.04(7) ?
O3 P1 C15 . . 106.49(6) ?
C9 P1 C15 . . 108.35(7) ?

loop_
_geom_bond_atom_site_label_1
_geom_bond_atom_site_label_2
_geom_bond_site_symmetry_2
_geom_bond_distance
_geom_bond_publ_flag
C1 C2 . 1.531(2) ?
C1 C5 . 1.546(2) ?
C1 H1A . 0.99 ?
C1 H1B . 0.99 ?
C2 N1 . 1.5057(18) ?
C2 C3 . 1.515(2) ?
C2 H2 . 1 ?
C3 C4 . 1.329(2) ?
C3 H3 . 0.95 ?
C4 C5 . 1.515(2) ?
C4 H4 . 0.95 ?
C5 C6 . 1.571(2) ?
C5 H5 . 1 ?
C6 N1 . 1.4915(18) ?
C6 C7 . 1.514(2) ?
C6 H6 . 1 ?
C7 O2 . 1.2064(18) ?
C7 O1 . 1.3379(17) ?
C8 O1 . 1.4505(18) ?
C8 H8A . 0.98 ?
C8 H8B . 0.98 ?
C8 H8C . 0.98 ?
C9 C14 . 1.395(2) ?
C9 C10 . 1.400(2) ?
C9 P1 . 1.7950(15) ?
C10 C11 . 1.392(2) ?
C10 H10 . 0.95 ?
C11 C12 . 1.386(2) ?
C11 H11 . 0.95 ?
C12 C13 . 1.384(2) ?
C12 H12 . 0.95 ?
C13 C14 . 1.388(2) ?
C13 H13 . 0.95 ?
C14 H14 . 0.95 ?
C15 C20 . 1.393(2) ?
C15 C16 . 1.397(2) ?
C15 P1 . 1.7976(15) ?
C16 C17 . 1.391(2) ?
C16 H16 . 0.95 ?
C17 C18 . 1.386(2) ?
C17 H17 . 0.95 ?
C18 C19 . 1.387(2) ?
C18 H18 . 0.95 ?
C19 C20 . 1.389(2) ?
C19 H19 . 0.95 ?
C20 H20 . 0.95 ?
N1 O3 . 1.4786(15) ?
O3 P1 . 1.6133(10) ?
O4 P1 . 1.4737(11) ?

loop_
_geom_hbond_atom_site_label_D
_geom_hbond_atom_site_label_H
_geom_hbond_atom_site_label_A
_geom_hbond_site_symmetry_A
_geom_hbond_distance_DH
_geom_hbond_distance_HA
_geom_hbond_distance_DA
_geom_hbond_angle_DHA
C12 H12 Cg1 2_655 0.95 2.77 3.566(2) 142

loop_
_geom_torsion_atom_site_label_1
_geom_torsion_atom_site_label_2
_geom_torsion_atom_site_label_3
_geom_torsion_atom_site_label_4
_geom_torsion_site_symmetry_1
_geom_torsion_site_symmetry_2
_geom_torsion_site_symmetry_3
_geom_torsion_site_symmetry_4
_geom_torsion
_geom_torsion_publ_flag
C5 C1 C2 N1 . . . . -60.85(12) ?
C5 C1 C2 C3 . . . . 50.47(12) ?
N1 C2 C3 C4 . . . . 68.17(15) ?
C1 C2 C3 C4 . . . . -34.58(15) ?
C2 C3 C4 C5 . . . . 0.88(16) ?
C3 C4 C5 C1 . . . . 32.73(15) ?
C3 C4 C5 C6 . . . . -69.86(15) ?
C2 C1 C5 C4 . . . . -49.87(12) ?
C2 C1 C5 C6 . . . . 56.93(12) ?
C4 C5 C6 N1 . . . . 71.20(13) ?
C1 C5 C6 N1 . . . . -32.48(13) ?
C4 C5 C6 C7 . . . . -167.72(12) ?
C1 C5 C6 C7 . . . . 88.59(13) ?
N1 C6 C7 O2 . . . . -162.95(13) ?
C5 C6 C7 O2 . . . . 82.74(17) ?
N1 C6 C7 O1 . . . . 19.76(17) ?
C5 C6 C7 O1 . . . . -94.56(14) ?
C14 C9 C10 C11 . . . . 1.8(2) ?
P1 C9 C10 C11 . . . . -174.85(12) ?
C9 C10 C11 C12 . . . . -0.7(2) ?
C10 C11 C12 C13 . . . . -1.0(2) ?
C11 C12 C13 C14 . . . . 1.6(3) ?
C12 C13 C14 C9 . . . . -0.4(2) ?
C10 C9 C14 C13 . . . . -1.3(2) ?
P1 C9 C14 C13 . . . . 175.54(12) ?
C20 C15 C16 C17 . . . . -0.9(2) ?
P1 C15 C16 C17 . . . . 178.48(11) ?
C15 C16 C17 C18 . . . . 2.0(2) ?
C16 C17 C18 C19 . . . . -1.1(2) ?
C17 C18 C19 C20 . . . . -1.0(2) ?
C18 C19 C20 C15 . . . . 2.1(2) ?
C16 C15 C20 C19 . . . . -1.2(2) ?
P1 C15 C20 C19 . . . . 179.43(11) ?
C7 C6 N1 O3 . . . . 120.70(12) ?
C5 C6 N1 O3 . . . . -120.03(11) ?
C7 C6 N1 C2 . . . . -125.14(12) ?
C5 C6 N1 C2 . . . . -5.87(13) ?
C3 C2 N1 O3 . . . . 51.25(14) ?
C1 C2 N1 O3 . . . . 155.87(10) ?
C3 C2 N1 C6 . . . . -62.06(14) ?
C1 C2 N1 C6 . . . . 42.56(13) ?
O2 C7 O1 C8 . . . . 3.0(2) ?
C6 C7 O1 C8 . . . . -179.72(12) ?
C6 N1 O3 P1 . . . . -127.24(9) ?
C2 N1 O3 P1 . . . . 120.25(10) ?
N1 O3 P1 O4 . . . . -68.47(10) ?
N1 O3 P1 C9 . . . . 169.71(9) ?
N1 O3 P1 C15 . . . . 57.44(9) ?
C14 C9 P1 O4 . . . . 18.47(14) ?
C10 C9 P1 O4 . . . . -164.79(12) ?
C14 C9 P1 O3 . . . . 142.70(12) ?
C10 C9 P1 O3 . . . . -40.56(14) ?
C14 C9 P1 C15 . . . . -106.51(13) ?
C10 C9 P1 C15 . . . . 70.23(14) ?
C20 C15 P1 O4 . . . . 2.24(13) ?
C16 C15 P1 O4 . . . . -177.14(11) ?
C20 C15 P1 O3 . . . . -126.43(11) ?
C16 C15 P1 O3 . . . . 54.19(13) ?
C20 C15 P1 C9 . . . . 127.97(11) ?
C16 C15 P1 C9 . . . . -51.41(14) ?
